data_2211518
loop_
_publ_author_name
'Sema \"Ozt\"urk Y\?ild\?ir\?im'
'Mehmet Akkurt'
'\"Ulk\"u Y\?ilmaz'
'Hasan K\"u\,c\"ukbay'
'Vickie McKee'

_publ_section_title
5,5a-Diallyl-5,5a,13,14-tetrahydro-12<i>H</i>-di-1,3-benzimidazolo[1,2-<i>a</i>;1',2'-<i>c</i>][1,4]diazepine
_journal_coeditor_code LH2246
_journal_issue 12
_journal_name_full 'Acta Crystallographica Section E'
_journal_page_first o5697
_journal_page_last o5698
_journal_paper_doi 10.1107/S1600536806048690
_journal_volume 62
_journal_year 2006
_chemical_formula_iupac 'C23 H24 N4'
_chemical_formula_moiety 'C23 H24 N4'
_chemical_formula_sum 'C23 H24 N4'
_chemical_formula_weight 356.46
_chemical_name_systematic
;
5,5a-Diallyl-5,5a,13,14-tetrahydro-12H-di-1,3-
benzimidazolo[1,2-a;1',2'-c][1,4]diazepine
;
_space_group_IT_number 29
_symmetry_cell_setting orthorhombic
_symmetry_space_group_name_Hall 'P 2c -2ac'
_symmetry_space_group_name_H-M 'P c a 21'
_atom_sites_solution_hydrogens geom
_atom_sites_solution_primary direct
_atom_sites_solution_secondary difmap
_cell_angle_alpha 90
_cell_angle_beta 90
_cell_angle_gamma 90
_cell_formula_units_Z 4
_cell_length_a 25.1810(13)
_cell_length_b 8.304(5)
_cell_length_c 8.878(8)
_cell_measurement_reflns_used 7669
_cell_measurement_temperature 150(2)
_cell_measurement_theta_max 28.43
_cell_measurement_theta_min 2.45
_cell_volume 1856(2)
_computing_cell_refinement 'SAINT (Bruker, 1998)'
_computing_data_collection 'APEXII (Bruker, 2003)'
_computing_data_reduction SAINT
_computing_molecular_graphics 'ORTEP-3 for Windows (Farrugia, 1997)'
_computing_publication_material 'WinGX (Farrugia, 1999)'
_computing_structure_refinement 'SHELXL97 (Sheldrick, 1997)'
_computing_structure_solution 'SIR97 (Altomare <i>et al.</i>,  1999)'
_diffrn_ambient_temperature 150(2)
_diffrn_measured_fraction_theta_full 0.990
_diffrn_measured_fraction_theta_max 0.990
_diffrn_measurement_device_type 'Bruker SMART CCD area-detector'
_diffrn_measurement_method '\f and \w'
_diffrn_radiation_monochromator graphite
_diffrn_radiation_source 'sealed tube'
_diffrn_radiation_type MoK\a
_diffrn_radiation_wavelength 0.71069
_diffrn_reflns_av_R_equivalents 0.0296
_diffrn_reflns_av_sigmaI/netI 0.0173
_diffrn_reflns_limit_h_max 33
_diffrn_reflns_limit_h_min -33
_diffrn_reflns_limit_k_max 11
_diffrn_reflns_limit_k_min -11
_diffrn_reflns_limit_l_max 11
_diffrn_reflns_limit_l_min -11
_diffrn_reflns_number 18216
_diffrn_reflns_reduction_process
;
;
_diffrn_reflns_theta_full 28.59
_diffrn_reflns_theta_max 28.59
_diffrn_reflns_theta_min 2.45
_diffrn_standards_decay_% 0
_diffrn_standards_number 0
_exptl_absorpt_coefficient_mu 0.077
_exptl_absorpt_correction_T_max 0.970
_exptl_absorpt_correction_T_min 0.967
_exptl_absorpt_correction_type multi-scan
_exptl_absorpt_process_details '(SADABS; Sheldrick, 2003)'
_exptl_crystal_colour colourless
_exptl_crystal_density_diffrn 1.276
_exptl_crystal_density_method 'Not Measured'
_exptl_crystal_description irregular
_exptl_crystal_F_000 760
_exptl_crystal_size_max 0.44
_exptl_crystal_size_mid 0.43
_exptl_crystal_size_min 0.39
_refine_diff_density_max 0.478
_refine_diff_density_min -0.186
_refine_ls_extinction_method none
_refine_ls_goodness_of_fit_ref 1.019
_refine_ls_hydrogen_treatment constr
_refine_ls_matrix_type full
_refine_ls_number_parameters 244
_refine_ls_number_reflns 2499
_refine_ls_number_restraints 1
_refine_ls_restrained_S_all 1.019
_refine_ls_R_factor_all 0.0369
_refine_ls_R_factor_gt 0.0331
_refine_ls_shift/su_max 0.000
_refine_ls_shift/su_mean 0.000
_refine_ls_structure_factor_coef Fsqd
_refine_ls_weighting_details 'calc w=1/[\s^2^(Fo^2^)+(0.0508P)^2^+0.4382P] where P=(Fo^2^+2Fc^2^)/3'
_refine_ls_weighting_scheme calc
_refine_ls_wR_factor_gt 0.0853
_refine_ls_wR_factor_ref 0.0885
_reflns_number_gt 2334
_reflns_number_total 2499
_reflns_threshold_expression I>2\s(I)
_cod_data_source_file lh2246.cif
_cod_data_source_block 2
_cod_database_code 2211518
_cod_database_fobs_code 2211518

loop_
_symmetry_equiv_pos_site_id
_symmetry_equiv_pos_as_xyz
1 x,y,z
2 -x,-y,1/2+z
3 1/2-x,y,1/2+z
4 1/2+x,-y,z

loop_
_atom_site_aniso_label
_atom_site_aniso_U_11
_atom_site_aniso_U_22
_atom_site_aniso_U_33
_atom_site_aniso_U_12
_atom_site_aniso_U_13
_atom_site_aniso_U_23
N1 0.0204(7) 0.0239(7) 0.0227(7) 0.0016(5) -0.0006(6) 0.0021(6)
N2 0.0200(7) 0.0226(7) 0.0222(7) 0.0004(5) -0.0019(6) 0.0014(6)
N3 0.0264(8) 0.0235(7) 0.0219(7) 0.0049(6) -0.0012(6) -0.0004(6)
N4 0.0258(7) 0.0206(7) 0.0235(7) 0.0037(6) 0.0024(6) 0.0028(6)
C1 0.0215(8) 0.0194(7) 0.0205(8) 0.0015(6) -0.0003(6) -0.0002(6)
C2 0.0197(8) 0.0206(7) 0.0233(8) 0.0025(6) -0.0001(6) -0.0023(6)
C3 0.0285(9) 0.0263(8) 0.0225(9) 0.0053(7) 0.0004(7) 0.0003(7)
C4 0.0288(9) 0.0254(8) 0.0253(9) 0.0060(6) -0.0059(8) -0.0025(8)
C5 0.0211(8) 0.0239(8) 0.0330(10) 0.0027(7) -0.0052(7) -0.0053(7)
C6 0.0225(8) 0.0227(8) 0.0277(9) 0.0002(6) 0.0007(7) -0.0028(7)
C7 0.0236(8) 0.0195(7) 0.0200(8) 0.0025(6) -0.0012(6) -0.0026(6)
C8 0.0263(8) 0.0267(8) 0.0254(9) -0.0010(7) 0.0011(7) 0.0054(8)
C9 0.0295(9) 0.0381(10) 0.0215(8) 0.0062(8) 0.0020(7) 0.0022(8)
C10 0.0313(9) 0.0285(9) 0.0246(9) 0.0086(7) -0.0027(7) -0.0048(8)
C11 0.0178(7) 0.0223(8) 0.0246(9) 0.0012(6) -0.0023(6) -0.0005(7)
C12 0.0230(8) 0.0296(9) 0.0231(8) 0.0032(7) -0.0021(7) -0.0002(7)
C13 0.0252(8) 0.0304(9) 0.0245(9) 0.0009(7) -0.0033(7) 0.0066(8)
C14 0.0232(8) 0.0227(7) 0.0303(9) 0.0024(6) -0.0032(7) 0.0059(7)
C15 0.0200(7) 0.0229(8) 0.0264(9) 0.0011(6) 0.0016(7) 0.0022(7)
C16 0.0170(7) 0.0237(8) 0.0207(7) -0.0005(6) -0.0004(6) 0.0025(7)
C17 0.0197(7) 0.0206(7) 0.0233(8) 0.0014(6) -0.0024(6) 0.0008(6)
C18 0.0330(9) 0.0255(8) 0.0220(8) 0.0056(7) 0.0048(7) 0.0023(7)
C19 0.0382(10) 0.0408(11) 0.0257(9) 0.0008(9) 0.0026(8) -0.0058(8)
C20 0.0705(17) 0.0399(12) 0.0343(11) -0.0093(11) -0.0027(12) 0.0001(10)
C21 0.0237(8) 0.0227(8) 0.0364(11) -0.0025(6) -0.0064(8) 0.0070(8)
C22 0.0309(10) 0.0346(9) 0.0423(12) -0.0052(8) -0.0095(9) 0.0080(9)
C23 0.0273(10) 0.0567(14) 0.0482(13) -0.0046(9) -0.0082(10) 0.0249(12)

loop_
_atom_site_type_symbol
_atom_site_label
_atom_site_fract_x
_atom_site_fract_y
_atom_site_fract_z
_atom_site_U_iso_or_equiv
_atom_site_thermal_displace_type
_atom_site_calc_flag
_atom_site_refinement_flags
_atom_site_occupancy
N N1 0.10280(6) 0.84455(18) 0.66213(18) 0.0223(4) Uani . . 1.000
N N2 0.05323(6) 0.71239(18) 0.83372(18) 0.0216(4) Uani . . 1.000
N N3 0.14408(6) 0.70666(18) 1.04193(18) 0.0239(4) Uani . . 1.000
N N4 0.17718(6) 0.57597(18) 0.83467(18) 0.0233(4) Uani . . 1.000
C C1 0.10270(7) 0.7667(2) 0.7914(2) 0.0205(4) Uani . . 1.000
C C2 0.05028(7) 0.8395(2) 0.6135(2) 0.0212(4) Uani . . 1.000
C C3 0.02758(7) 0.8997(2) 0.4815(2) 0.0258(5) Uani . . 1.000
C C4 -0.02634(7) 0.8751(2) 0.4592(2) 0.0265(5) Uani . . 1.000
C C5 -0.05748(7) 0.7954(2) 0.5675(2) 0.0260(5) Uani . . 1.000
C C6 -0.03590(7) 0.7374(2) 0.7007(2) 0.0243(5) Uani . . 1.000
C C7 0.01857(7) 0.7589(2) 0.7205(2) 0.0210(4) Uani . . 1.000
C C8 0.04028(8) 0.6157(2) 0.9661(2) 0.0261(5) Uani . . 1.000
C C9 0.04758(8) 0.7082(3) 1.1131(2) 0.0297(5) Uani . . 1.000
C C10 0.10185(8) 0.7928(2) 1.1199(2) 0.0281(5) Uani . . 1.000
C C11 0.16069(7) 0.5534(2) 1.0851(2) 0.0216(5) Uani . . 1.000
C C12 0.16005(7) 0.4803(2) 1.2248(2) 0.0252(5) Uani . . 1.000
C C13 0.18088(7) 0.3236(2) 1.2358(2) 0.0267(5) Uani . . 1.000
C C14 0.20109(7) 0.2459(2) 1.1108(2) 0.0254(5) Uani . . 1.000
C C15 0.20119(7) 0.3195(2) 0.9678(2) 0.0231(5) Uani . . 1.000
C C16 0.18087(6) 0.4740(2) 0.9574(2) 0.0205(4) Uani . . 1.000
C C17 0.15327(7) 0.7315(2) 0.8795(2) 0.0212(4) Uani . . 1.000
C C18 0.17773(8) 0.5184(2) 0.6795(2) 0.0268(5) Uani . . 1.000
C C19 0.12867(9) 0.4219(3) 0.6408(2) 0.0349(6) Uani . . 1.000
C C20 0.12834(13) 0.2661(3) 0.6183(3) 0.0482(8) Uani . . 1.000
C C21 0.19213(7) 0.8725(2) 0.8541(2) 0.0276(5) Uani . . 1.000
C C22 0.24318(8) 0.8507(2) 0.9400(3) 0.0359(6) Uani . . 1.000
C C23 0.28965(8) 0.8917(3) 0.8956(3) 0.0441(7) Uani . . 1.000
H H3 0.04800 0.95460 0.41080 0.0310 Uiso calc R 1.000
H H4 -0.04220 0.91190 0.37110 0.0320 Uiso calc R 1.000
H H5 -0.09350 0.78110 0.54930 0.0310 Uiso calc R 1.000
H H6 -0.05670 0.68680 0.77320 0.0290 Uiso calc R 1.000
H H8A 0.06280 0.52090 0.96750 0.0310 Uiso calc R 1.000
H H8B 0.00370 0.57980 0.95870 0.0310 Uiso calc R 1.000
H H9A 0.04450 0.63420 1.19720 0.0360 Uiso calc R 1.000
H H9B 0.01960 0.78790 1.12250 0.0360 Uiso calc R 1.000
H H10A 0.09840 0.89930 1.07610 0.0340 Uiso calc R 1.000
H H10B 0.11190 0.80610 1.22470 0.0340 Uiso calc R 1.000
H H12 0.14630 0.53290 1.30870 0.0300 Uiso calc R 1.000
H H13 0.18110 0.27160 1.32860 0.0320 Uiso calc R 1.000
H H14 0.21490 0.14270 1.12120 0.0300 Uiso calc R 1.000
H H15 0.21440 0.26620 0.88360 0.0280 Uiso calc R 1.000
H H18A 0.20890 0.45190 0.66410 0.0320 Uiso calc R 1.000
H H18B 0.18020 0.61000 0.61200 0.0320 Uiso calc R 1.000
H H19 0.09660 0.47690 0.63240 0.0420 Uiso calc R 1.000
H H20A 0.15970 0.20760 0.62590 0.0580 Uiso calc R 1.000
H H20B 0.09670 0.21400 0.59490 0.0580 Uiso calc R 1.000
H H21A 0.20000 0.88120 0.74750 0.0330 Uiso calc R 1.000
H H21B 0.17540 0.97210 0.88560 0.0330 Uiso calc R 1.000
H H22 0.24070 0.80270 1.03450 0.0430 Uiso calc R 1.000
H H23A 0.29410 0.94010 0.80200 0.0530 Uiso calc R 1.000
H H23B 0.31890 0.87320 0.95700 0.0530 Uiso calc R 1.000

loop_
_atom_type_symbol
_atom_type_description
_atom_type_scat_dispersion_real
_atom_type_scat_dispersion_imag
_atom_type_scat_source
N N 0.0061 0.0033 'International Tables Vol C Tables 4.2.6.8 and 6.1.1.4'
H H 0.0000 0.0000 'International Tables Vol C Tables 4.2.6.8 and 6.1.1.4'
C C 0.0033 0.0016 'International Tables Vol C Tables 4.2.6.8 and 6.1.1.4'

loop_
_geom_angle_atom_site_label_1
_geom_angle_atom_site_label_2
_geom_angle_atom_site_label_3
_geom_angle
_geom_angle_publ_flag
C1 N1 C2 104.69(15) no
C1 N2 C7 106.29(15) no
C1 N2 C8 126.99(15) no
C7 N2 C8 126.60(15) no
C10 N3 C11 122.48(15) no
C10 N3 C17 120.70(14) no
C11 N3 C17 110.46(14) no
C16 N4 C17 110.48(14) no
C16 N4 C18 122.88(14) no
C17 N4 C18 122.97(14) no
N1 C1 N2 113.59(16) no
N1 C1 C17 122.69(16) no
N2 C1 C17 123.61(15) no
N1 C2 C3 129.68(16) no
N1 C2 C7 110.09(15) no
C3 C2 C7 120.23(16) no
C2 C3 C4 117.89(16) no
C3 C4 C5 121.17(16) no
C4 C5 C6 121.85(16) no
C5 C6 C7 116.63(16) no
N2 C7 C2 105.32(15) no
N2 C7 C6 132.47(16) no
C2 C7 C6 122.21(16) no
N2 C8 C9 112.63(15) no
C8 C9 C10 111.76(15) no
N3 C10 C9 113.94(15) no
N3 C11 C12 130.17(16) no
N3 C11 C16 108.36(15) no
C12 C11 C16 121.47(16) no
C11 C12 C13 117.69(16) no
C12 C13 C14 120.93(16) no
C13 C14 C15 121.47(16) no
C14 C15 C16 117.48(16) no
N4 C16 C11 108.89(14) no
N4 C16 C15 130.15(16) no
C11 C16 C15 120.95(16) no
N3 C17 N4 101.82(13) no
N3 C17 C1 113.44(14) no
N3 C17 C21 110.40(14) no
N4 C17 C1 111.70(14) no
N4 C17 C21 111.42(14) no
C1 C17 C21 108.04(14) no
N4 C18 C19 112.37(15) no
C18 C19 C20 124.3(2) no
C17 C21 C22 112.11(14) no
C21 C22 C23 126.3(2) no
C2 C3 H3 121.00 no
C4 C3 H3 121.00 no
C3 C4 H4 119.00 no
C5 C4 H4 119.00 no
C4 C5 H5 119.00 no
C6 C5 H5 119.00 no
C5 C6 H6 122.00 no
C7 C6 H6 122.00 no
N2 C8 H8A 109.00 no
N2 C8 H8B 109.00 no
C9 C8 H8A 109.00 no
C9 C8 H8B 109.00 no
H8A C8 H8B 108.00 no
C8 C9 H9A 109.00 no
C8 C9 H9B 109.00 no
C10 C9 H9A 109.00 no
C10 C9 H9B 109.00 no
H9A C9 H9B 108.00 no
N3 C10 H10A 109.00 no
N3 C10 H10B 109.00 no
C9 C10 H10A 109.00 no
C9 C10 H10B 109.00 no
H10A C10 H10B 108.00 no
C11 C12 H12 121.00 no
C13 C12 H12 121.00 no
C12 C13 H13 120.00 no
C14 C13 H13 120.00 no
C13 C14 H14 119.00 no
C15 C14 H14 119.00 no
C14 C15 H15 121.00 no
C16 C15 H15 121.00 no
N4 C18 H18A 109.00 no
N4 C18 H18B 109.00 no
C19 C18 H18A 109.00 no
C19 C18 H18B 109.00 no
H18A C18 H18B 108.00 no
C18 C19 H19 118.00 no
C20 C19 H19 118.00 no
C19 C20 H20A 120.00 no
C19 C20 H20B 120.00 no
H20A C20 H20B 120.00 no
C17 C21 H21A 109.00 no
C17 C21 H21B 109.00 no
C22 C21 H21A 109.00 no
C22 C21 H21B 109.00 no
H21A C21 H21B 108.00 no
C21 C22 H22 117.00 no
C23 C22 H22 117.00 no
C22 C23 H23A 120.00 no
C22 C23 H23B 120.00 no
H23A C23 H23B 120.00 no

loop_
_geom_bond_atom_site_label_1
_geom_bond_atom_site_label_2
_geom_bond_distance
_geom_bond_publ_flag
N1 C1 1.317(3) no
N1 C2 1.392(3) no
N2 C1 1.377(3) no
N2 C7 1.386(3) no
N2 C8 1.460(3) no
N3 C10 1.457(3) no
N3 C11 1.393(3) no
N3 C17 1.475(3) no
N4 C16 1.383(3) no
N4 C17 1.480(3) no
N4 C18 1.458(3) no
C1 C17 1.523(3) no
C2 C3 1.396(3) no
C2 C7 1.410(3) no
C3 C4 1.387(3) no
C4 C5 1.406(3) no
C5 C6 1.388(3) no
C6 C7 1.394(3) no
C8 C9 1.526(3) no
C9 C10 1.538(3) no
C11 C12 1.381(3) no
C11 C16 1.407(3) no
C12 C13 1.406(3) no
C13 C14 1.381(3) no
C14 C15 1.409(3) no
C15 C16 1.384(3) no
C17 C21 1.543(3) no
C18 C19 1.512(3) no
C19 C20 1.309(4) no
C21 C22 1.506(3) no
C22 C23 1.281(3) no
C3 H3 0.9300 no
C4 H4 0.9300 no
C5 H5 0.9300 no
C6 H6 0.9300 no
C8 H8A 0.9700 no
C8 H8B 0.9700 no
C9 H9A 0.9700 no
C9 H9B 0.9700 no
C10 H10A 0.9700 no
C10 H10B 0.9700 no
C12 H12 0.9300 no
C13 H13 0.9300 no
C14 H14 0.9300 no
C15 H15 0.9300 no
C18 H18A 0.9700 no
C18 H18B 0.9700 no
C19 H19 0.9300 no
C20 H20A 0.9300 no
C20 H20B 0.9300 no
C21 H21A 0.9700 no
C21 H21B 0.9700 no
C22 H22 0.9300 no
C23 H23A 0.9300 no
C23 H23B 0.9300 no

loop_
_geom_contact_atom_site_label_1
_geom_contact_atom_site_label_2
_geom_contact_distance
_geom_contact_site_symmetry_2
_geom_contact_publ_flag
N1 N4 3.291(4) . no
N1 C18 3.304(4) . no
N2 N3 2.942(3) . no
N3 N2 2.942(3) . no
N3 N4 2.293(3) . no
N4 N3 2.293(3) . no
N4 N1 3.291(4) . no
N1 H23B 2.6900 3_554 no
N1 H18B 2.7900 . no
N1 H21B 2.9000 . no
N1 H21A 2.5800 . no
N2 H19 2.8700 . no
N2 H10A 2.8900 . no
N3 H22 2.5600 . no
N3 H8A 2.6500 . no
C1 C19 3.227(4) . no
C5 C13 3.587(4) 2_564 no
C5 C8 3.557(4) 2_564 no
C6 C8 3.598(4) 2_564 no
C8 C6 3.598(4) 2_565 no
C8 C11 3.252(4) . no
C8 C5 3.557(4) 2_565 no
C9 C12 3.548(4) . no
C11 C8 3.252(4) . no
C11 C22 3.474(4) . no
C12 C9 3.548(4) . no
C13 C5 3.587(4) 2_565 no
C15 C19 3.534(4) . no
C16 C22 3.503(4) . no
C18 N1 3.304(4) . no
C19 C15 3.534(4) . no
C19 C1 3.227(4) . no
C22 C16 3.503(4) . no
C22 C11 3.474(4) . no
C1 H18B 2.8400 . no
C1 H10A 2.7600 . no
C1 H19 2.7900 . no
C2 H4 3.0900 2_575 no
C4 H10A 2.8100 2_574 no
C5 H10A 2.7400 2_574 no
C5 H8A 2.7800 2_564 no
C6 H8A 3.0600 2_564 no
C6 H9A 3.0900 2_564 no
C6 H8B 2.8200 . no
C8 H6 3.0400 . no
C10 H12 2.9500 . no
C11 H22 2.9200 . no
C11 H8A 2.6900 . no
C12 H6 2.9800 2_565 no
C12 H10B 2.9600 . no
C13 H15 2.9800 3_555 no
C13 H18A 3.0400 3_555 no
C13 H5 2.8900 2_565 no
C14 H23A 3.0600 3_545 no
C14 H21B 3.1000 1_545 no
C14 H18A 2.8800 3_555 no
C14 H5 2.7700 2_565 no
C15 H5 2.9300 2_565 no
C15 H21B 3.0500 1_545 no
C15 H18A 2.9200 . no
C15 H18A 3.0600 3_555 no
C16 H8A 3.0000 . no
C17 H8A 2.9800 . no
C18 H15 2.9200 . no
C20 H13 2.9000 1_554 no
C21 H18B 3.0800 . no
C21 H10A 3.0800 . no
C22 H14 3.0000 1_565 no
C22 H21A 3.0900 3_555 no
C23 H10B 2.9900 3_554 no
H4 C2 3.0900 2_574 no
H5 C13 2.8900 2_564 no
H5 C14 2.7700 2_564 no
H5 C15 2.9300 2_564 no
H6 C8 3.0400 . no
H6 H8B 2.4100 . no
H6 C12 2.9800 2_564 no
H8A N3 2.6500 . no
H8A C11 2.6900 . no
H8A C16 3.0000 . no
H8A C17 2.9800 . no
H8A C5 2.7800 2_565 no
H8A C6 3.0600 2_565 no
H8B C6 2.8200 . no
H8B H6 2.4100 . no
H9A C6 3.0900 2_565 no
H10A N2 2.8900 . no
H10A C1 2.7600 . no
H10A C21 3.0800 . no
H10A C4 2.8100 2_575 no
H10A C5 2.7400 2_575 no
H10B C12 2.9600 . no
H10B H12 2.5400 . no
H10B C23 2.9900 3_555 no
H12 C10 2.9500 . no
H12 H10B 2.5400 . no
H13 C20 2.9000 1_556 no
H14 C22 3.0000 1_545 no
H14 H23A 2.3400 3_545 no
H15 C18 2.9200 . no
H15 H18A 2.4900 . no
H15 C13 2.9800 3_554 no
H18A C15 2.9200 . no
H18A H15 2.4900 . no
H18A H20A 2.4000 . no
H18A C13 3.0400 3_554 no
H18A C14 2.8800 3_554 no
H18A C15 3.0600 3_554 no
H18B N1 2.7900 . no
H18B C1 2.8400 . no
H18B C21 3.0800 . no
H18B H23B 2.5800 3_554 no
H19 N2 2.8700 . no
H19 C1 2.7900 . no
H20A H18A 2.4000 . no
H21A N1 2.5800 . no
H21A H23A 2.4700 . no
H21A C22 3.0900 3_554 no
H21A H22 2.5000 3_554 no
H21B N1 2.9000 . no
H21B C14 3.1000 1_565 no
H21B C15 3.0500 1_565 no
H22 N3 2.5600 . no
H22 C11 2.9200 . no
H22 H21A 2.5000 3_555 no
H23A H21A 2.4700 . no
H23A C14 3.0600 3_564 no
H23A H14 2.3400 3_564 no
H23B N1 2.6900 3_555 no
H23B H18B 2.5800 3_555 no

loop_
_geom_hbond_atom_site_label_D
_geom_hbond_atom_site_label_H
_geom_hbond_atom_site_label_A
_geom_hbond_distance_DH
_geom_hbond_distance_HA
_geom_hbond_distance_DA
_geom_hbond_angle_DHA
_geom_hbond_publ_flag
C22 H22 N3 0.93 2.56 2.912(4) 103 yes

loop_
_geom_torsion_atom_site_label_1
_geom_torsion_atom_site_label_2
_geom_torsion_atom_site_label_3
_geom_torsion_atom_site_label_4
_geom_torsion
_geom_torsion_publ_flag
C2 N1 C1 N2 -1.1(2) no
C2 N1 C1 C17 175.15(15) no
C1 N1 C2 C3 -178.33(18) no
C1 N1 C2 C7 1.39(19) no
C7 N2 C1 C17 -175.80(15) no
C7 N2 C1 N1 0.4(2) no
C8 N2 C1 N1 176.68(16) no
C1 N2 C8 C9 68.4(2) no
C7 N2 C8 C9 -116.2(2) no
C8 N2 C1 C17 0.4(3) no
C1 N2 C7 C2 0.45(18) no
C8 N2 C7 C2 -175.81(16) no
C1 N2 C7 C6 179.60(18) no
C8 N2 C7 C6 3.3(3) no
C11 N3 C17 N4 -0.25(18) no
C10 N3 C17 N4 -152.88(15) no
C17 N3 C10 C9 86.92(19) no
C10 N3 C11 C16 152.15(16) no
C11 N3 C10 C9 -62.4(2) no
C11 N3 C17 C21 -118.67(15) no
C10 N3 C17 C1 -32.7(2) no
C17 N3 C11 C16 0.1(2) no
C17 N3 C11 C12 179.32(18) no
C10 N3 C17 C21 88.71(18) no
C10 N3 C11 C12 -28.6(3) no
C11 N3 C17 C1 119.91(16) no
C16 N4 C17 C1 -121.06(15) no
C18 N4 C17 N3 159.23(15) no
C17 N4 C16 C11 -0.28(19) no
C18 N4 C17 C1 37.9(2) no
C16 N4 C17 N3 0.32(17) no
C16 N4 C18 C19 67.5(2) no
C17 N4 C18 C19 -88.8(2) no
C18 N4 C16 C15 22.2(3) no
C17 N4 C16 C15 -178.89(17) no
C18 N4 C17 C21 -83.1(2) no
C18 N4 C16 C11 -159.21(16) no
C16 N4 C17 C21 118.01(15) no
N1 C1 C17 N4 -89.5(2) no
N1 C1 C17 N3 156.09(16) no
N2 C1 C17 N4 86.4(2) no
N1 C1 C17 C21 33.4(2) no
N2 C1 C17 N3 -28.0(2) no
N2 C1 C17 C21 -150.75(16) no
N1 C2 C7 C6 179.59(16) no
C7 C2 C3 C4 -1.0(2) no
C3 C2 C7 N2 178.60(15) no
N1 C2 C3 C4 178.69(17) no
C3 C2 C7 C6 -0.7(3) no
N1 C2 C7 N2 -1.15(19) no
C2 C3 C4 C5 1.5(3) no
C3 C4 C5 C6 -0.2(3) no
C4 C5 C6 C7 -1.4(2) no
C5 C6 C7 N2 -177.21(18) no
C5 C6 C7 C2 1.8(3) no
N2 C8 C9 C10 -49.2(2) no
C8 C9 C10 N3 -32.5(2) no
N3 C11 C16 N4 0.1(2) no
N3 C11 C16 C15 178.87(15) no
C12 C11 C16 C15 -0.4(3) no
N3 C11 C12 C13 -178.45(17) no
C16 C11 C12 C13 0.7(3) no
C12 C11 C16 N4 -179.19(16) no
C11 C12 C13 C14 -0.2(3) no
C12 C13 C14 C15 -0.6(3) no
C13 C14 C15 C16 0.9(3) no
C14 C15 C16 C11 -0.3(2) no
C14 C15 C16 N4 178.12(17) no
C1 C17 C21 C22 178.67(16) no
N3 C17 C21 C22 54.1(2) no
N4 C17 C21 C22 -58.3(2) no
N4 C18 C19 C20 -109.4(2) no
C17 C21 C22 C23 143.9(2) no
